data_1517605
loop_
_publ_author_name
'Shi-Yao Yang'
'Hong-Bo Yuan'
'Xiao-Bin Xu'
'Rong-Bin Huang'

_publ_section_title
;
 Influential factors on assembly of first-row transition metal
 coordination polymers
;
_journal_name_full
;
Inorganica Chimica Acta
;
_journal_page_first 53
_journal_page_last 62
_journal_volume 403
_journal_year 2013
_chemical_formula_moiety 'C30 H26 N2 O10 Zn2'
_chemical_formula_sum 'C30 H26 N2 O10 Zn2'
_chemical_formula_weight 705.27
_space_group_IT_number 7
_symmetry_cell_setting monoclinic
_symmetry_space_group_name_Hall 'P -2yc'
_symmetry_space_group_name_H-M 'P 1 c 1'
_atom_sites_solution_hydrogens geom
_atom_sites_solution_primary direct
_atom_sites_solution_secondary difmap
_cell_angle_alpha 90.00
_cell_angle_beta 121.726(2)
_cell_angle_gamma 90.00
_cell_formula_units_Z 2
_cell_length_a 7.1781(2)
_cell_length_b 14.0979(3)
_cell_length_c 16.0641(4)
_cell_measurement_reflns_used 3145
_cell_measurement_temperature 295(2)
_cell_measurement_theta_max 32.7013
_cell_measurement_theta_min 2.8394
_cell_volume 1382.71(7)
_computing_cell_refinement
;
CrysAlis RED, Oxford Diffraction Ltd., Version 1.171.31.8
;
_computing_data_collection
;
CrysAlis CCD, Oxford Diffraction Ltd., Version 1.171.31.8
;
_computing_data_reduction
;
CrysAlis RED, Oxford Diffraction Ltd., Version 1.171.31.8
;
_computing_molecular_graphics 'ORTEP-II (Johnson, 1976)'
_computing_publication_material 'SHELXL-97 (Sheldrick, 1997)'
_computing_structure_refinement 'SHELXL-97 (Sheldrick, 1997)'
_computing_structure_solution 'SHELXS-97 (Sheldrick, 1997)'
_diffrn_ambient_temperature 295(2)
_diffrn_measured_fraction_theta_full 0.988
_diffrn_measured_fraction_theta_max 0.899
_diffrn_measurement_device_type 'CrysAlis CCD, Oxford Diffraction Ltd.'
_diffrn_measurement_method 'CrysAlis RED, Oxford Diffraction'
_diffrn_radiation_monochromator graphite
_diffrn_radiation_source 'fine-focus sealed tube'
_diffrn_radiation_type MoK\a
_diffrn_radiation_wavelength 0.71073
_diffrn_reflns_av_R_equivalents 0.0474
_diffrn_reflns_av_sigmaI/netI 0.1392
_diffrn_reflns_limit_h_max 10
_diffrn_reflns_limit_h_min -9
_diffrn_reflns_limit_k_max 21
_diffrn_reflns_limit_k_min -20
_diffrn_reflns_limit_l_max 23
_diffrn_reflns_limit_l_min -23
_diffrn_reflns_number 11048
_diffrn_reflns_theta_full 25.25
_diffrn_reflns_theta_max 32.86
_diffrn_reflns_theta_min 2.89
_exptl_absorpt_coefficient_mu 1.800
_exptl_absorpt_correction_T_max 1.00000
_exptl_absorpt_correction_T_min 0.80246
_exptl_absorpt_correction_type multi-scan
_exptl_absorpt_process_details
;
CrysAlis RED, Oxford Diffraction Ltd., Version 1.171.31.8
Empirical absorption correction using spherical harmonics,
implemented in SCALE3 ABSPACK scaling algorithm.
;
_exptl_crystal_colour Purple
_exptl_crystal_density_diffrn 1.694
_exptl_crystal_density_method 'not measured'
_exptl_crystal_description Block
_exptl_crystal_F_000 720
_exptl_crystal_size_max 0.40
_exptl_crystal_size_mid 0.30
_exptl_crystal_size_min 0.20
_refine_diff_density_max 0.663
_refine_diff_density_min -1.197
_refine_diff_density_rms 0.151
_refine_ls_abs_structure_details 'Flack H D (1983), Acta Cryst. A39, 876-881'
_refine_ls_abs_structure_Flack 0.20(2)
_refine_ls_extinction_method none
_refine_ls_goodness_of_fit_ref 0.944
_refine_ls_hydrogen_treatment constr
_refine_ls_matrix_type full
_refine_ls_number_parameters 402
_refine_ls_number_reflns 6641
_refine_ls_number_restraints 2
_refine_ls_restrained_S_all 0.944
_refine_ls_R_factor_all 0.0907
_refine_ls_R_factor_gt 0.0500
_refine_ls_shift/su_max 0.001
_refine_ls_shift/su_mean 0.000
_refine_ls_structure_factor_coef Fsqd
_refine_ls_weighting_details 'calc w=1/[\s^2^(Fo^2^)+(0.0843P)^2^+0.0000P] where P=(Fo^2^+2Fc^2^)/3'
_refine_ls_weighting_scheme calc
_refine_ls_wR_factor_gt 0.1279
_refine_ls_wR_factor_ref 0.1568
_reflns_number_gt 3718
_reflns_number_total 6641
_reflns_threshold_expression >2sigma(I)
_cod_data_source_file ICA-2013-403-53-62-8.cif
_cod_data_source_block '[Zn(1,4-ndc)(dmf)]n'
_cod_original_cell_volume 1382.71(6)
_cod_original_sg_symbol_Hall 'P -2yac'
_cod_original_sg_symbol_H-M Pc
_cod_database_code 1517605

loop_
_symmetry_equiv_pos_as_xyz
'x, y, z'
'x, -y, z+1/2'

loop_
_atom_site_label
_atom_site_type_symbol
_atom_site_fract_x
_atom_site_fract_y
_atom_site_fract_z
_atom_site_U_iso_or_equiv
_atom_site_adp_type
_atom_site_occupancy
_atom_site_symmetry_multiplicity
_atom_site_calc_flag
_atom_site_refinement_flags
Zn1 Zn 0.62382(9) 0.75590(5) 0.55249(4) 0.02248(17) Uani 1 1 d .
Zn2 Zn 1.25047(12) 0.73685(6) 0.66418(6) 0.0382(2) Uani 1 1 d .
O1 O 0.7253(8) 0.7969(3) 0.4648(3) 0.0268(10) Uani 1 1 d .
O2 O 1.0668(8) 0.8526(3) 0.5677(3) 0.0294(11) Uani 1 1 d .
O3 O 0.5529(9) 1.2136(3) 0.1817(4) 0.0343(11) Uani 1 1 d .
O4 O 0.7019(9) 1.1161(3) 0.1261(3) 0.0364(11) Uani 1 1 d .
O5 O 0.6640(8) 0.6157(3) 0.5945(4) 0.0378(12) Uani 1 1 d .
O6 O 0.9776(8) 0.6898(3) 0.6757(4) 0.0370(11) Uani 1 1 d .
O7 O 1.1697(8) 0.3442(3) 1.0348(3) 0.0297(11) Uani 1 1 d .
O8 O 1.3048(8) 0.2619(3) 0.9581(3) 0.0321(11) Uani 1 1 d .
O9 O 1.3231(8) 0.8178(3) 0.7909(3) 0.0347(11) Uani 1 1 d .
O10 O 1.4305(10) 0.6164(3) 0.7501(4) 0.0438(13) Uani 1 1 d .
C1 C 0.8258(10) 0.9325(4) 0.4175(4) 0.0222(13) Uani 1 1 d .
C2 C 0.6930(10) 0.9098(4) 0.3209(4) 0.0236(12) Uani 1 1 d .
H2A H 0.6383 0.8485 0.3035 0.028 Uiso 1 1 calc R
C3 C 0.6380(11) 0.9774(4) 0.2478(5) 0.0265(13) Uani 1 1 d .
H3A H 0.5511 0.9593 0.1826 0.032 Uiso 1 1 calc R
C4 C 0.7079(10) 1.0690(4) 0.2692(4) 0.0208(12) Uani 1 1 d .
C5 C 0.8389(10) 1.0980(4) 0.3693(5) 0.0228(13) Uani 1 1 d .
C6 C 0.9092(12) 1.1933(5) 0.3942(5) 0.0328(15) Uani 1 1 d .
H6A H 0.8725 1.2380 0.3453 0.039 Uiso 1 1 calc R
C7 C 1.0302(14) 1.2187(5) 0.4896(6) 0.043(2) Uani 1 1 d .
H7A H 1.0671 1.2821 0.5061 0.052 Uiso 1 1 calc R
C8 C 1.0999(13) 1.1513(5) 0.5633(6) 0.046(2) Uani 1 1 d .
H8A H 1.1893 1.1701 0.6281 0.055 Uiso 1 1 calc R
C9 C 1.0417(11) 1.0595(4) 0.5433(5) 0.0259(14) Uani 1 1 d .
H9A H 1.0915 1.0159 0.5941 0.031 Uiso 1 1 calc R
C10 C 0.9048(10) 1.0291(4) 0.4451(4) 0.0190(11) Uani 1 1 d .
C11 C 0.8795(10) 0.8539(4) 0.4890(4) 0.0214(12) Uani 1 1 d .
C12 C 0.6476(11) 1.1383(4) 0.1868(4) 0.0236(13) Uani 1 1 d .
C13 C 0.9510(10) 0.5398(4) 0.7375(4) 0.0200(12) Uani 1 1 d .
C14 C 1.0805(12) 0.5638(4) 0.8316(5) 0.0279(15) Uani 1 1 d .
H14A H 1.1223 0.6268 0.8479 0.033 Uiso 1 1 calc R
C15 C 1.1548(11) 0.4955(4) 0.9064(4) 0.0283(14) Uani 1 1 d .
H15A H 1.2395 0.5137 0.9717 0.034 Uiso 1 1 calc R
C16 C 1.1000(11) 0.3999(4) 0.8816(5) 0.0246(13) Uani 1 1 d .
C17 C 0.9753(10) 0.3730(4) 0.7842(4) 0.0234(13) Uani 1 1 d .
C18 C 0.9231(13) 0.2775(4) 0.7567(5) 0.0308(16) Uani 1 1 d .
H18A H 0.9730 0.2313 0.8051 0.037 Uiso 1 1 calc R
C19 C 0.8015(13) 0.2507(4) 0.6610(5) 0.0366(16) Uani 1 1 d .
H19A H 0.7769 0.1867 0.6448 0.044 Uiso 1 1 calc R
C20 C 0.7122(15) 0.3206(5) 0.5861(5) 0.048(2) Uani 1 1 d .
H20A H 0.6218 0.3028 0.5210 0.057 Uiso 1 1 calc R
C21 C 0.7602(14) 0.4147(5) 0.6106(5) 0.0395(18) Uani 1 1 d .
H21A H 0.7074 0.4601 0.5613 0.047 Uiso 1 1 calc R
C22 C 0.8902(11) 0.4439(4) 0.7108(4) 0.0239(14) Uani 1 1 d .
C23 C 0.8587(12) 0.6199(4) 0.6637(5) 0.0263(15) Uani 1 1 d .
C24 C 1.2017(10) 0.3309(4) 0.9679(4) 0.0244(13) Uani 1 1 d .
C25 C 1.2648(12) 0.8983(5) 0.7868(5) 0.0344(15) Uani 1 1 d .
H25A H 1.1753 0.9247 0.7250 0.041 Uiso 1 1 calc R
C26 C 1.4650(13) 0.9156(5) 0.9639(5) 0.0405(18) Uani 1 1 d .
H26A H 1.5118 0.8530 0.9596 0.061 Uiso 1 1 calc R
H26B H 1.3881 0.9131 0.9978 0.061 Uiso 1 1 calc R
H26C H 1.5906 0.9562 0.9988 0.061 Uiso 1 1 calc R
C27 C 1.2403(14) 1.0512(5) 0.8523(7) 0.0445(19) Uani 1 1 d .
H27A H 1.1889 1.0717 0.7867 0.067 Uiso 1 1 calc R
H27B H 1.3576 1.0917 0.8978 0.067 Uiso 1 1 calc R
H27C H 1.1225 1.0544 0.8642 0.067 Uiso 1 1 calc R
C28 C 1.3929(15) 0.5353(6) 0.7206(6) 0.054(2) Uani 1 1 d .
H28A H 1.3016 0.5264 0.6534 0.064 Uiso 1 1 calc R
C29 C 1.6181(16) 0.4664(8) 0.8790(6) 0.064(3) Uani 1 1 d .
H29A H 1.6462 0.5323 0.8965 0.096 Uiso 1 1 calc R
H29B H 1.7531 0.4349 0.8977 0.096 Uiso 1 1 calc R
H29C H 1.5539 0.4378 0.9124 0.096 Uiso 1 1 calc R
C30 C 1.422(2) 0.3653(6) 0.7374(8) 0.071(3) Uani 1 1 d .
H30A H 1.2694 0.3614 0.6871 0.107 Uiso 1 1 calc R
H30B H 1.4527 0.3212 0.7887 0.107 Uiso 1 1 calc R
H30C H 1.5094 0.3500 0.7103 0.107 Uiso 1 1 calc R
N1 N 1.3195(10) 0.9532(4) 0.8651(4) 0.0306(13) Uani 1 1 d .
N2 N 1.4707(10) 0.4580(4) 0.7757(4) 0.0360(14) Uani 1 1 d .

loop_
_atom_site_aniso_label
_atom_site_aniso_U_11
_atom_site_aniso_U_22
_atom_site_aniso_U_33
_atom_site_aniso_U_23
_atom_site_aniso_U_13
_atom_site_aniso_U_12
Zn1 0.0306(4) 0.0169(3) 0.0176(3) 0.0004(3) 0.0111(3) -0.0025(3)
Zn2 0.0480(6) 0.0313(4) 0.0296(5) -0.0019(4) 0.0166(4) -0.0024(4)
O1 0.045(3) 0.0133(18) 0.029(2) -0.0039(18) 0.024(2) -0.009(2)
O2 0.043(3) 0.017(2) 0.025(2) 0.0088(18) 0.016(2) 0.008(2)
O3 0.049(3) 0.019(2) 0.032(2) 0.0114(19) 0.020(2) 0.009(2)
O4 0.053(3) 0.030(2) 0.029(2) 0.007(2) 0.023(2) 0.003(2)
O5 0.043(3) 0.021(2) 0.031(2) 0.004(2) 0.006(2) 0.006(2)
O6 0.044(3) 0.022(2) 0.045(3) 0.005(2) 0.023(3) -0.001(2)
O7 0.037(3) 0.021(2) 0.022(2) 0.0116(19) 0.010(2) 0.006(2)
O8 0.031(2) 0.022(2) 0.022(2) -0.0003(18) 0.0000(19) 0.0141(19)
O9 0.049(3) 0.023(2) 0.025(2) -0.0074(19) 0.014(2) -0.001(2)
O10 0.065(4) 0.018(2) 0.051(3) 0.001(2) 0.032(3) 0.006(2)
C1 0.027(3) 0.020(3) 0.020(3) 0.003(2) 0.012(3) 0.000(3)
C2 0.033(3) 0.012(2) 0.023(3) 0.004(2) 0.013(3) 0.001(2)
C3 0.030(3) 0.029(3) 0.022(3) 0.007(3) 0.014(3) 0.004(3)
C4 0.025(3) 0.015(3) 0.018(3) 0.006(2) 0.008(2) 0.007(2)
C5 0.021(3) 0.020(3) 0.030(3) 0.001(3) 0.016(3) 0.001(2)
C6 0.047(4) 0.023(3) 0.020(3) 0.009(3) 0.011(3) -0.004(3)
C7 0.049(5) 0.015(3) 0.040(4) -0.006(3) 0.005(4) -0.012(3)
C8 0.049(5) 0.040(4) 0.030(4) -0.004(3) 0.008(3) -0.005(4)
C9 0.030(3) 0.016(3) 0.022(3) 0.006(2) 0.007(3) 0.000(2)
C10 0.027(3) 0.016(3) 0.017(3) -0.005(2) 0.014(2) -0.004(2)
C11 0.033(3) 0.014(3) 0.013(2) 0.004(2) 0.009(2) 0.004(2)
C12 0.033(3) 0.016(3) 0.015(3) -0.005(2) 0.008(3) -0.005(3)
C13 0.031(3) 0.015(3) 0.023(3) 0.007(2) 0.020(3) 0.006(2)
C14 0.036(4) 0.012(3) 0.030(4) 0.000(3) 0.014(3) -0.003(3)
C15 0.049(4) 0.015(3) 0.015(3) -0.007(2) 0.013(3) -0.009(3)
C16 0.028(3) 0.019(3) 0.027(3) 0.001(3) 0.015(3) 0.000(3)
C17 0.029(3) 0.016(3) 0.026(3) -0.001(2) 0.014(3) 0.003(2)
C18 0.041(4) 0.016(3) 0.027(3) 0.001(3) 0.013(3) -0.003(3)
C19 0.056(5) 0.019(3) 0.022(3) -0.005(3) 0.011(3) -0.005(3)
C20 0.071(6) 0.025(3) 0.017(3) -0.003(3) 0.002(3) 0.001(4)
C21 0.063(5) 0.026(3) 0.018(3) 0.002(3) 0.014(3) -0.003(3)
C22 0.031(4) 0.024(3) 0.018(3) 0.012(3) 0.013(3) 0.003(3)
C23 0.047(4) 0.014(3) 0.030(3) 0.003(3) 0.029(4) 0.009(3)
C24 0.025(3) 0.020(3) 0.022(3) -0.002(2) 0.007(3) -0.005(2)
C25 0.030(4) 0.036(4) 0.028(3) -0.005(3) 0.010(3) -0.004(3)
C26 0.044(5) 0.044(4) 0.029(3) -0.009(3) 0.016(3) -0.014(4)
C27 0.062(5) 0.026(4) 0.060(5) -0.006(4) 0.042(5) 0.005(4)
C28 0.064(6) 0.050(5) 0.042(4) 0.007(4) 0.025(5) 0.010(4)
C29 0.059(6) 0.080(7) 0.044(5) 0.029(5) 0.021(5) 0.016(5)
C30 0.088(8) 0.046(5) 0.085(7) -0.004(5) 0.048(7) -0.003(5)
N1 0.037(3) 0.026(3) 0.029(3) -0.006(2) 0.017(3) -0.006(2)
N2 0.046(4) 0.027(3) 0.037(3) 0.009(3) 0.023(3) 0.012(3)

loop_
_atom_type_symbol
_atom_type_description
_atom_type_scat_dispersion_real
_atom_type_scat_dispersion_imag
_atom_type_scat_source
C C 0.0033 0.0016 'International Tables Vol C Tables 4.2.6.8 and 6.1.1.4'
H H 0.0000 0.0000 'International Tables Vol C Tables 4.2.6.8 and 6.1.1.4'
O O 0.0106 0.0060 'International Tables Vol C Tables 4.2.6.8 and 6.1.1.4'
N N 0.0061 0.0033 'International Tables Vol C Tables 4.2.6.8 and 6.1.1.4'
Zn Zn 0.2839 1.4301 'International Tables Vol C Tables 4.2.6.8 and 6.1.1.4'

loop_
_geom_angle_atom_site_label_1
_geom_angle_atom_site_label_2
_geom_angle_atom_site_label_3
_geom_angle
_geom_angle_site_symmetry_1
_geom_angle_site_symmetry_3
O1 Zn1 O8 101.6(2) . 2_464
O1 Zn1 O5 118.20(19) . .
O8 Zn1 O5 92.02(19) 2_464 .
O1 Zn1 O4 93.50(18) . 2_575
O8 Zn1 O4 113.8(2) 2_464 2_575
O5 Zn1 O4 134.6(2) . 2_575
O1 Zn1 O3 151.51(16) . 2_575
O8 Zn1 O3 89.94(19) 2_464 2_575
O5 Zn1 O3 86.89(18) . 2_575
O4 Zn1 O3 58.05(17) 2_575 2_575
O1 Zn1 O6 94.19(18) . .
O8 Zn1 O6 149.38(17) 2_464 .
O5 Zn1 O6 57.35(18) . .
O4 Zn1 O6 90.93(19) 2_575 .
O3 Zn1 O6 88.33(17) 2_575 .
O1 Zn1 C12 122.94(18) . 2_575
O8 Zn1 C12 104.9(2) 2_464 2_575
O5 Zn1 C12 110.4(2) . 2_575
O4 Zn1 C12 29.46(19) 2_575 2_575
O3 Zn1 C12 28.70(17) 2_575 2_575
O6 Zn1 C12 87.66(18) . 2_575
O1 Zn1 C23 111.2(2) . .
O8 Zn1 C23 120.6(2) 2_464 .
O5 Zn1 C23 28.9(2) . .
O4 Zn1 C23 112.0(2) 2_575 .
O3 Zn1 C23 83.84(18) 2_575 .
O6 Zn1 C23 28.86(19) . .
C12 Zn1 C23 96.9(2) 2_575 .
O10 Zn2 O9 92.69(19) . .
O10 Zn2 O3 87.0(2) . 2_675
O9 Zn2 O3 88.75(18) . 2_675
O10 Zn2 O2 175.47(19) . .
O9 Zn2 O2 91.78(18) . .
O3 Zn2 O2 92.40(19) 2_675 .
O10 Zn2 O6 88.18(19) . .
O9 Zn2 O6 82.04(19) . .
O3 Zn2 O6 169.4(2) 2_675 .
O2 Zn2 O6 93.13(19) . .
O10 Zn2 O7 88.10(19) . 2_564
O9 Zn2 O7 178.8(2) . 2_564
O3 Zn2 O7 92.25(18) 2_675 2_564
O2 Zn2 O7 87.44(18) . 2_564
O6 Zn2 O7 97.03(19) . 2_564
C11 O1 Zn1 124.2(4) . .
C11 O2 Zn2 130.7(4) . .
C12 O3 Zn2 140.0(5) . 2_474
C12 O3 Zn1 81.6(4) . 2_574
Zn2 O3 Zn1 118.8(2) 2_474 2_574
C12 O4 Zn1 97.1(4) . 2_574
C23 O5 Zn1 98.4(4) . .
C23 O6 Zn2 143.4(4) . .
C23 O6 Zn1 80.8(4) . .
Zn2 O6 Zn1 114.6(2) . .
C24 O7 Zn2 133.0(4) . 2_565
C24 O8 Zn1 120.7(4) . 2_665
C25 O9 Zn2 123.2(5) . .
C28 O10 Zn2 124.1(6) . .
C2 C1 C10 119.6(5) . .
C2 C1 C11 116.3(5) . .
C10 C1 C11 124.1(5) . .
C1 C2 C3 121.0(6) . .
C1 C2 H2A 119.5 . .
C3 C2 H2A 119.5 . .
C4 C3 C2 122.0(6) . .
C4 C3 H3A 119.0 . .
C2 C3 H3A 119.0 . .
C3 C4 C5 119.5(5) . .
C3 C4 C12 119.6(5) . .
C5 C4 C12 120.9(5) . .
C6 C5 C10 119.6(5) . .
C6 C5 C4 121.0(5) . .
C10 C5 C4 119.3(5) . .
C7 C6 C5 119.5(6) . .
C7 C6 H6A 120.2 . .
C5 C6 H6A 120.2 . .
C6 C7 C8 120.8(6) . .
C6 C7 H7A 119.6 . .
C8 C7 H7A 119.6 . .
C9 C8 C7 121.8(7) . .
C9 C8 H8A 119.1 . .
C7 C8 H8A 119.1 . .
C8 C9 C10 120.2(6) . .
C8 C9 H9A 119.9 . .
C10 C9 H9A 119.9 . .
C9 C10 C5 117.9(5) . .
C9 C10 C1 123.7(5) . .
C5 C10 C1 118.4(5) . .
O1 C11 O2 126.8(5) . .
O1 C11 C1 114.1(5) . .
O2 C11 C1 119.0(5) . .
O3 C12 O4 122.8(6) . .
O3 C12 C4 120.4(6) . .
O4 C12 C4 116.8(5) . .
O3 C12 Zn1 69.7(4) . 2_574
O4 C12 Zn1 53.4(3) . 2_574
C4 C12 Zn1 167.7(5) . 2_574
C14 C13 C22 120.3(5) . .
C14 C13 C23 117.0(5) . .
C22 C13 C23 122.5(6) . .
C13 C14 C15 121.2(6) . .
C13 C14 H14A 119.4 . .
C15 C14 H14A 119.4 . .
C16 C15 C14 119.5(6) . .
C16 C15 H15A 120.2 . .
C14 C15 H15A 120.2 . .
C17 C16 C15 120.1(6) . .
C17 C16 C24 124.6(5) . .
C15 C16 C24 115.2(5) . .
C16 C17 C18 121.6(6) . .
C16 C17 C22 119.2(5) . .
C18 C17 C22 119.2(6) . .
C19 C18 C17 121.8(6) . .
C19 C18 H18A 119.1 . .
C17 C18 H18A 119.1 . .
C18 C19 C20 120.0(6) . .
C18 C19 H19A 120.0 . .
C20 C19 H19A 120.0 . .
C21 C20 C19 119.6(6) . .
C21 C20 H20A 120.2 . .
C19 C20 H20A 120.2 . .
C20 C21 C22 121.0(6) . .
C20 C21 H21A 119.5 . .
C22 C21 H21A 119.5 . .
C17 C22 C13 119.5(6) . .
C17 C22 C21 118.3(6) . .
C13 C22 C21 121.9(5) . .
O5 C23 O6 121.9(6) . .
O5 C23 C13 119.1(6) . .
O6 C23 C13 119.0(6) . .
O5 C23 Zn1 52.8(3) . .
O6 C23 Zn1 70.3(4) . .
C13 C23 Zn1 164.2(4) . .
O7 C24 O8 127.6(6) . .
O7 C24 C16 118.5(5) . .
O8 C24 C16 113.7(5) . .
O9 C25 N1 124.8(7) . .
O9 C25 H25A 117.6 . .
N1 C25 H25A 117.6 . .
N1 C26 H26A 109.5 . .
N1 C26 H26B 109.5 . .
H26A C26 H26B 109.5 . .
N1 C26 H26C 109.5 . .
H26A C26 H26C 109.5 . .
H26B C26 H26C 109.5 . .
N1 C27 H27A 109.5 . .
N1 C27 H27B 109.5 . .
H27A C27 H27B 109.5 . .
N1 C27 H27C 109.5 . .
H27A C27 H27C 109.5 . .
H27B C27 H27C 109.5 . .
O10 C28 N2 125.7(8) . .
O10 C28 H28A 117.1 . .
N2 C28 H28A 117.1 . .
N2 C29 H29A 109.5 . .
N2 C29 H29B 109.5 . .
H29A C29 H29B 109.5 . .
N2 C29 H29C 109.5 . .
H29A C29 H29C 109.5 . .
H29B C29 H29C 109.5 . .
N2 C30 H30A 109.5 . .
N2 C30 H30B 109.5 . .
H30A C30 H30B 109.5 . .
N2 C30 H30C 109.5 . .
H30A C30 H30C 109.5 . .
H30B C30 H30C 109.5 . .
C25 N1 C26 119.6(6) . .
C25 N1 C27 120.7(6) . .
C26 N1 C27 119.7(6) . .
C28 N2 C30 123.3(7) . .
C28 N2 C29 120.1(7) . .
C30 N2 C29 116.6(8) . .

loop_
_geom_bond_atom_site_label_1
_geom_bond_atom_site_label_2
_geom_bond_distance
_geom_bond_site_symmetry_2
Zn1 O1 1.982(4) .
Zn1 O8 1.989(5) 2_464
Zn1 O5 2.059(4) .
Zn1 O4 2.067(4) 2_575
Zn1 O3 2.421(5) 2_575
Zn1 O6 2.439(5) .
Zn1 C12 2.554(6) 2_575
Zn1 C23 2.558(6) .
Zn2 O10 2.141(5) .
Zn2 O9 2.146(4) .
Zn2 O3 2.153(5) 2_675
Zn2 O2 2.157(4) .
Zn2 O6 2.166(5) .
Zn2 O7 2.166(4) 2_564
O1 C11 1.252(7) .
O2 C11 1.272(8) .
O3 C12 1.240(8) .
O3 Zn2 2.153(5) 2_474
O3 Zn1 2.421(5) 2_574
O4 C12 1.266(8) .
O4 Zn1 2.067(4) 2_574
O5 C23 1.248(9) .
O6 C23 1.250(8) .
O7 C24 1.225(7) .
O7 Zn2 2.166(4) 2_565
O8 C24 1.281(7) .
O8 Zn1 1.989(5) 2_665
O9 C25 1.199(8) .
O10 C28 1.213(10) .
C1 C2 1.365(8) .
C1 C10 1.452(8) .
C1 C11 1.494(8) .
C2 C3 1.399(8) .
C2 H2A 0.9300 .
C3 C4 1.361(8) .
C3 H3A 0.9300 .
C4 C5 1.431(9) .
C4 C12 1.514(8) .
C5 C6 1.416(9) .
C5 C10 1.430(8) .
C6 C7 1.354(10) .
C6 H6A 0.9300 .
C7 C8 1.389(11) .
C7 H7A 0.9300 .
C8 C9 1.346(9) .
C8 H8A 0.9300 .
C9 C10 1.417(8) .
C9 H9A 0.9300 .
C12 Zn1 2.554(6) 2_574
C13 C14 1.336(9) .
C13 C22 1.417(8) .
C13 C23 1.514(8) .
C14 C15 1.408(9) .
C14 H14A 0.9300 .
C15 C16 1.403(8) .
C15 H15A 0.9300 .
C16 C17 1.386(9) .
C16 C24 1.528(9) .
C17 C18 1.405(8) .
C17 C22 1.416(8) .
C18 C19 1.362(9) .
C18 H18A 0.9300 .
C19 C20 1.420(9) .
C19 H19A 0.9300 .
C20 C21 1.376(9) .
C20 H20A 0.9300 .
C21 C22 1.433(9) .
C21 H21A 0.9300 .
C25 N1 1.348(9) .
C25 H25A 0.9300 .
C26 N1 1.465(10) .
C26 H26A 0.9600 .
C26 H26B 0.9600 .
C26 H26C 0.9600 .
C27 N1 1.467(8) .
C27 H27A 0.9600 .
C27 H27B 0.9600 .
C27 H27C 0.9600 .
C28 N2 1.328(9) .
C28 H28A 0.9300 .
C29 N2 1.429(10) .
C29 H29A 0.9600 .
C29 H29B 0.9600 .
C29 H29C 0.9600 .
C30 N2 1.408(10) .
C30 H30A 0.9600 .
C30 H30B 0.9600 .
C30 H30C 0.9600 .
